data_4514370
loop_
_publ_author_name
'Li, Qiyang'
'Wu, Xiuju'
'Huang, Xiaoli'
'Deng, Yangjun'
'Chen, Nanjian'
'Jiang, Dandan'
'Zhao, Lili'
'Lin, Zhihua'
'Zhao, Yonggang'

_publ_section_title
;
 Tailoring the Fluorescence of AIE-Active Metal-Organic Frameworks for
 Aqueous Sensing of Metal Ions.
;
_journal_issue 4
_journal_name_full 'ACS applied materials &amp; interfaces'
_journal_page_first 3801
_journal_page_last 3809
_journal_paper_doi 10.1021/acsami.7b17762
_journal_volume 10
_journal_year 2018
_chemical_formula_sum 'C43 H35 N3 O7 Zn'
_chemical_formula_weight 771.13
_chemical_name_systematic
;
 ?
;
_space_group_crystal_system triclinic
_space_group_IT_number 2
_space_group_name_Hall '-P 1'
_space_group_name_H-M_alt 'P -1'
_symmetry_space_group_name_Hall '-P 1'
_symmetry_space_group_name_H-M 'P -1'
_atom_sites_solution_hydrogens mixed
_atom_sites_solution_primary direct
_atom_sites_solution_secondary difmap
_audit_creation_method SHELXL-2013
_cell_angle_alpha 109.521(4)
_cell_angle_beta 101.992(4)
_cell_angle_gamma 90.795(4)
_cell_formula_units_Z 2
_cell_length_a 7.528(2)
_cell_length_b 16.408(4)
_cell_length_c 16.481(4)
_cell_measurement_reflns_used 1857
_cell_measurement_temperature 296(2)
_cell_measurement_theta_max 18.801
_cell_measurement_theta_min 2.118
_cell_volume 1869.2(8)
_computing_cell_refinement 'Bruker SMART'
_computing_data_collection 'Bruker SMART'
_computing_data_reduction 'Bruker SAINT'
_computing_molecular_graphics 'SHELXL-2013 (Sheldrick, 2013)'
_computing_publication_material 'SHELXL-2013 (Sheldrick, 2013)'
_computing_structure_refinement 'SHELXL-2013 (Sheldrick, 2013)'
_computing_structure_solution 'SHELXL-2013 (Sheldrick, 2013)'
_diffrn_ambient_temperature 296(2)
_diffrn_measured_fraction_theta_full 0.963
_diffrn_measured_fraction_theta_max 0.989
_diffrn_measurement_device_type 'CCD area detector'
_diffrn_measurement_method 'phi and omega scans'
_diffrn_radiation_type MoK\a
_diffrn_radiation_wavelength 0.71073
_diffrn_reflns_av_R_equivalents 0.0452
_diffrn_reflns_av_unetI/netI 0.0819
_diffrn_reflns_Laue_measured_fraction_full 0.963
_diffrn_reflns_Laue_measured_fraction_max 0.989
_diffrn_reflns_limit_h_max 8
_diffrn_reflns_limit_h_min -8
_diffrn_reflns_limit_k_max 18
_diffrn_reflns_limit_k_min -19
_diffrn_reflns_limit_l_max 19
_diffrn_reflns_limit_l_min -19
_diffrn_reflns_number 13296
_diffrn_reflns_point_group_measured_fraction_full 0.963
_diffrn_reflns_point_group_measured_fraction_max 0.989
_diffrn_reflns_theta_full 25.242
_diffrn_reflns_theta_max 25.000
_diffrn_reflns_theta_min 1.322
_diffrn_source 'fine-focus sealed tube'
_exptl_absorpt_coefficient_mu 0.713
_exptl_absorpt_correction_type none
_exptl_crystal_colour pale-yellow
_exptl_crystal_density_diffrn 1.370
_exptl_crystal_density_method 'not measured'
_exptl_crystal_description platelike
_exptl_crystal_F_000 800
_exptl_crystal_size_max 0.090
_exptl_crystal_size_mid 0.060
_exptl_crystal_size_min 0.020
_refine_diff_density_max 0.328
_refine_diff_density_min -0.315
_refine_diff_density_rms 0.053
_refine_ls_extinction_method none
_refine_ls_goodness_of_fit_ref 0.998
_refine_ls_hydrogen_treatment mixed
_refine_ls_matrix_type full
_refine_ls_number_parameters 504
_refine_ls_number_reflns 6502
_refine_ls_number_restraints 21
_refine_ls_restrained_S_all 1.023
_refine_ls_R_factor_all 0.1067
_refine_ls_R_factor_gt 0.0546
_refine_ls_shift/su_max 0.000
_refine_ls_shift/su_mean 0.000
_refine_ls_structure_factor_coef Fsqd
_refine_ls_weighting_details
;
 w=1/[\s^2^(Fo^2^)+(0.0521P)^2^+0.1121P]
 where P=(Fo^2^+2Fc^2^)/3
;
_refine_ls_weighting_scheme calc
_refine_ls_wR_factor_gt 0.1167
_refine_ls_wR_factor_ref 0.1314
_reflns_Friedel_coverage 0.000
_reflns_number_gt 3774
_reflns_number_total 6502
_reflns_threshold_expression 'I > 2\s(I)'
_cod_data_source_file am7b17762_si_003.cif
_cod_data_source_block 2
_cod_depositor_comments 'Adding full bibliography for 4514370--4514372.cif.'
_cod_database_code 4514370
_shelx_space_group_comment
;
The symmetry employed for this shelxl refinement is uniquely defined
by the following loop, which should always be used as a source of
symmetry information in preference to the above space-group names.
They are only intended as comments.
;
_shelx_estimated_absorpt_t_min 0.939
_shelx_estimated_absorpt_t_max 0.986
_shelxl_version_number 2013-2

loop_
_space_group_symop_operation_xyz
'x, y, z'
'-x, -y, -z'

loop_
_atom_site_label
_atom_site_type_symbol
_atom_site_fract_x
_atom_site_fract_y
_atom_site_fract_z
_atom_site_U_iso_or_equiv
_atom_site_adp_type
_atom_site_occupancy
_atom_site_site_symmetry_order
_atom_site_calc_flag
_atom_site_refinement_flags_posn
_atom_site_refinement_flags_adp
_atom_site_refinement_flags_occupancy
_atom_site_disorder_assembly
_atom_site_disorder_group
Zn1 Zn 0.70280(6) 0.04248(3) 0.21018(3) 0.05442(18) Uani 1 1 d . . . . .
O1 O 0.6552(4) 0.21686(18) 0.2887(2) 0.0771(9) Uani 1 1 d . . . . .
O2 O 0.8699(4) 0.14223(19) 0.23330(19) 0.0711(8) Uani 1 1 d . . . . .
O3 O 1.1905(7) 0.2140(3) 0.2791(3) 0.099(2) Uani 0.7 1 d . . P A 1
H3B H 1.1074 0.1749 0.2580 0.149 Uiso 0.7 1 d R U P A 1
H10H H 0.774(10) 0.371(9) 0.371(9) 0.119 Uiso 0.7 1 d D U P B 1
O3' O 0.7267(16) 0.3741(11) 0.3659(12) 0.069(3) Uani 0.3 1 d . . P C 2
H1 H 0.6747 0.3249 0.3435 0.104 Uiso 0.3 1 d R U P C 2
H12A H 1.17(3) 0.251(9) 0.262(8) 0.083 Uiso 0.3 1 d D U P D 2
O4 O 0.7826(4) -0.06789(17) 0.14618(19) 0.0657(8) Uani 1 1 d . . . . .
O5 O 1.0507(4) -0.03880(19) 0.2384(2) 0.0839(10) Uani 1 1 d . . . . .
O6 O 1.3013(4) -0.14136(19) 0.2071(2) 0.0856(10) Uani 1 1 d . . . . .
H6A H 1.2566 -0.0973 0.2323 0.128 Uiso 1 1 d R U . . .
N1 N 0.6362(5) 0.0344(2) 0.3192(2) 0.0590(9) Uani 1 1 d . U . . .
N2 N 0.4566(4) 0.0318(2) 0.12479(19) 0.0514(8) Uani 1 1 d . . . . .
C1 C 1.2558(7) 0.5963(3) 0.3910(3) 0.0836(15) Uani 1 1 d . . . . .
C2 C 1.3043(8) 0.6828(4) 0.4491(4) 0.115(2) Uani 1 1 d . . . . .
H2A H 1.3628 0.6936 0.5077 0.138 Uiso 1 1 calc R U . . .
C3 C 1.2652(11) 0.7514(4) 0.4192(5) 0.142(3) Uani 1 1 d . . . . .
H3A H 1.2974 0.8081 0.4580 0.170 Uiso 1 1 calc R U . . .
C4 C 1.1796(11) 0.7367(5) 0.3329(6) 0.140(3) Uani 1 1 d . . . . .
H4A H 1.1568 0.7829 0.3126 0.168 Uiso 1 1 calc R U . . .
C5 C 1.1280(9) 0.6526(5) 0.2768(4) 0.121(2) Uani 1 1 d . . . . .
H5A H 1.0682 0.6419 0.2184 0.146 Uiso 1 1 calc R U . . .
C6 C 1.1638(7) 0.5846(4) 0.3060(4) 0.0915(16) Uani 1 1 d . . . . .
H6B H 1.1246 0.5285 0.2672 0.110 Uiso 1 1 calc R U . . .
C8 C 1.1838(7) 0.4426(3) 0.3818(3) 0.0678(13) Uani 1 1 d . . . . .
C9 C 1.0029(7) 0.4468(3) 0.3882(3) 0.0717(13) Uani 1 1 d . . . . .
H9A H 0.9611 0.5000 0.4152 0.086 Uiso 1 1 calc R U . . .
C10 C 0.8848(7) 0.3722(3) 0.3547(3) 0.0623(12) Uani 1 1 d D . . . .
C11 C 0.9427(6) 0.2921(3) 0.3143(2) 0.0537(10) Uani 1 1 d . . . . .
C12 C 1.1234(7) 0.2880(3) 0.3093(3) 0.0677(12) Uani 1 1 d D . . . .
C13 C 1.2436(6) 0.3632(3) 0.3434(3) 0.0787(14) Uani 1 1 d . . . . .
H13A H 1.3652 0.3594 0.3401 0.094 Uiso 1 1 calc R U . . .
C14 C 0.8124(7) 0.2135(3) 0.2776(3) 0.0604(11) Uani 1 1 d . . . . .
C15 C 1.3091(7) 0.5242(3) 0.4202(3) 0.0838(15) Uani 1 1 d . . . . .
C16 C 1.4663(7) 0.5311(3) 0.4796(3) 0.0985(18) Uani 1 1 d . . . . .
H16A H 1.5407 0.5824 0.4966 0.118 Uiso 1 1 calc R U . . .
C18 C 1.5144(8) -0.4938(4) -0.1497(4) 0.1034(18) Uani 1 1 d . . . . .
H18A H 1.5865 -0.5400 -0.1621 0.124 Uiso 1 1 calc R U . . .
C19 C 1.5353(8) -0.4281(5) -0.1810(4) 0.0988(17) Uani 1 1 d . . . . .
H19A H 1.6169 -0.4307 -0.2169 0.119 Uiso 1 1 calc R U . . .
C20 C 1.4360(8) -0.3590(4) -0.1594(3) 0.0912(16) Uani 1 1 d . . . . .
H20A H 1.4533 -0.3130 -0.1788 0.109 Uiso 1 1 calc R U . . .
C21 C 1.3088(7) -0.3562(3) -0.1088(3) 0.0819(14) Uani 1 1 d . . . . .
H21A H 1.2413 -0.3084 -0.0948 0.098 Uiso 1 1 calc R U . . .
C22 C 1.2813(6) -0.4242(3) -0.0786(3) 0.0661(12) Uani 1 1 d . . . . .
C23 C 1.3884(7) -0.4927(3) -0.1001(3) 0.0822(14) Uani 1 1 d . . . . .
H23A H 1.3746 -0.5388 -0.0805 0.099 Uiso 1 1 calc R U . . .
C24 C 1.1427(6) -0.4222(3) -0.0263(3) 0.0651(12) Uani 1 1 d . . . . .
C25 C 1.0643(6) -0.4964(3) -0.0257(3) 0.0735(13) Uani 1 1 d . . . . .
H25A H 1.0966 -0.5481 -0.0622 0.088 Uiso 1 1 calc R U . . .
C26 C 1.0919(6) -0.3359(3) 0.0254(3) 0.0603(11) Uani 1 1 d . . . . .
C27 C 1.2187(6) -0.2767(3) 0.0921(3) 0.0626(11) Uani 1 1 d . . . . .
H27A H 1.3386 -0.2903 0.1044 0.075 Uiso 1 1 calc R U . . .
C28 C 1.1706(6) -0.1964(3) 0.1416(3) 0.0581(11) Uani 1 1 d . . . . .
C29 C 0.9934(6) -0.1736(2) 0.1225(3) 0.0545(10) Uani 1 1 d . . . . .
C30 C 0.8667(6) -0.2342(3) 0.0541(3) 0.0700(13) Uani 1 1 d . . . . .
H30A H 0.7474 -0.2205 0.0400 0.084 Uiso 1 1 calc R U . . .
C31 C 0.9151(7) -0.3138(3) 0.0069(3) 0.0758(14) Uani 1 1 d . . . . .
H31A H 0.8278 -0.3532 -0.0381 0.091 Uiso 1 1 calc R U . . .
C32 C 0.9407(7) -0.0879(3) 0.1733(3) 0.0574(11) Uani 1 1 d . . . . .
C33 C 0.7436(8) 0.0057(4) 0.3735(4) 0.1024(17) Uani 1 1 d . U . . .
H33A H 0.8604 -0.0052 0.3648 0.123 Uiso 1 1 calc R U . . .
C34 C 0.6948(8) -0.0100(4) 0.4444(4) 0.1081(18) Uani 1 1 d . U . . .
H34A H 0.7769 -0.0329 0.4797 0.130 Uiso 1 1 calc R U . . .
C35 C 0.5273(6) 0.0080(3) 0.4627(3) 0.0656(12) Uani 1 1 d . . . . .
C36 C 0.4204(7) 0.0436(3) 0.4087(3) 0.0789(14) Uani 1 1 d . . . . .
H36A H 0.3065 0.0595 0.4184 0.095 Uiso 1 1 calc R U . . .
C37 C 0.4781(7) 0.0562(3) 0.3401(3) 0.0793(14) Uani 1 1 d . . . . .
H37A H 0.4013 0.0819 0.3057 0.095 Uiso 1 1 calc R U . . .
C38 C 0.3486(6) 0.0965(3) 0.1297(3) 0.0702(13) Uani 1 1 d . . . . .
H38A H 0.3965 0.1518 0.1679 0.084 Uiso 1 1 calc R U . . .
C39 C 0.1737(6) 0.0870(3) 0.0829(3) 0.0690(13) Uani 1 1 d . . . . .
H39A H 0.1063 0.1350 0.0899 0.083 Uiso 1 1 calc R U . . .
C40 C 0.0962(5) 0.0069(2) 0.0252(2) 0.0461(9) Uani 1 1 d . . . . .
C41 C 0.2070(6) -0.0596(3) 0.0168(3) 0.0646(12) Uani 1 1 d . . . . .
H41A H 0.1628 -0.1149 -0.0229 0.077 Uiso 1 1 calc R U . . .
C42 C 0.3825(6) -0.0455(3) 0.0665(3) 0.0648(12) Uani 1 1 d . . . . .
H42A H 0.4536 -0.0922 0.0593 0.078 Uiso 1 1 calc R U . . .
O101 O 0.0961(10) 0.1568(5) 0.5031(5) 0.248(4) Uani 1 1 d . . . . .
N101 N 0.2382(11) 0.2794(6) 0.6099(6) 0.182(3) Uani 1 1 d . . . . .
C101 C 0.1465(16) 0.2368(8) 0.5280(8) 0.186(4) Uani 1 1 d . U . . .
H10A H 0.1187 0.2662 0.4882 0.223 Uiso 1 1 calc R U . . .
C102 C 0.2772(14) 0.3726(7) 0.6348(8) 0.269(7) Uani 1 1 d . . . . .
H10B H 0.2211 0.3908 0.5866 0.403 Uiso 1 1 calc R U . . .
H10C H 0.4067 0.3866 0.6486 0.403 Uiso 1 1 calc R U . . .
H10D H 0.2296 0.4019 0.6856 0.403 Uiso 1 1 calc R U . . .
C103 C 0.2980(17) 0.2383(8) 0.6743(8) 0.279(7) Uani 1 1 d . . . . .
H10E H 0.2170 0.1877 0.6614 0.419 Uiso 1 1 calc R U . . .
H10F H 0.2978 0.2781 0.7322 0.419 Uiso 1 1 calc R U . . .
H10G H 0.4192 0.2216 0.6722 0.419 Uiso 1 1 calc R U . . .

loop_
_atom_site_aniso_label
_atom_site_aniso_U_11
_atom_site_aniso_U_22
_atom_site_aniso_U_33
_atom_site_aniso_U_23
_atom_site_aniso_U_13
_atom_site_aniso_U_12
Zn1 0.0548(3) 0.0482(3) 0.0548(3) 0.0119(2) 0.0108(2) -0.0042(2)
O1 0.066(2) 0.066(2) 0.086(2) 0.0150(17) 0.0082(18) -0.0233(17)
O2 0.072(2) 0.0516(19) 0.076(2) 0.0082(16) 0.0108(17) -0.0132(16)
O3 0.060(3) 0.078(4) 0.129(5) -0.003(3) 0.021(3) 0.006(3)
O3' 0.053(7) 0.054(6) 0.084(8) -0.002(5) 0.022(7) -0.003(6)
O4 0.061(2) 0.0505(18) 0.079(2) 0.0119(15) 0.0175(17) 0.0062(15)
O5 0.077(2) 0.066(2) 0.080(2) -0.0046(18) 0.0066(19) 0.0005(18)
O6 0.070(2) 0.066(2) 0.091(2) 0.0024(18) -0.0032(18) -0.0056(17)
N1 0.059(2) 0.060(2) 0.055(2) 0.0196(18) 0.0076(18) 0.0008(18)
N2 0.056(2) 0.044(2) 0.0467(19) 0.0081(16) 0.0085(16) -0.0046(18)
C1 0.088(4) 0.080(4) 0.074(3) 0.025(3) 0.004(3) -0.038(3)
C2 0.150(6) 0.083(4) 0.099(4) 0.030(4) 0.005(4) -0.043(4)
C3 0.196(8) 0.081(5) 0.125(6) 0.033(4) -0.004(5) -0.050(5)
C4 0.177(7) 0.111(6) 0.144(7) 0.067(5) 0.025(6) -0.031(5)
C5 0.149(6) 0.121(6) 0.097(5) 0.048(5) 0.019(4) -0.015(5)
C6 0.107(4) 0.085(4) 0.080(4) 0.029(3) 0.017(3) -0.024(3)
C8 0.070(3) 0.066(3) 0.054(3) 0.013(2) 0.001(2) -0.031(3)
C9 0.082(4) 0.053(3) 0.066(3) 0.003(2) 0.016(3) -0.013(3)
C10 0.056(3) 0.063(3) 0.060(3) 0.011(2) 0.015(2) -0.010(3)
C11 0.049(3) 0.054(3) 0.048(2) 0.010(2) 0.005(2) -0.009(2)
C12 0.063(3) 0.059(3) 0.067(3) 0.008(2) 0.010(3) -0.003(3)
C13 0.052(3) 0.086(4) 0.083(3) 0.016(3) 0.007(3) -0.019(3)
C14 0.061(3) 0.062(3) 0.052(3) 0.019(2) 0.001(2) -0.015(3)
C15 0.082(4) 0.081(4) 0.072(3) 0.022(3) -0.006(3) -0.045(3)
C16 0.097(4) 0.083(4) 0.096(4) 0.031(3) -0.014(3) -0.053(3)
C18 0.115(5) 0.098(4) 0.103(4) 0.028(4) 0.046(4) 0.022(4)
C19 0.094(5) 0.121(5) 0.084(4) 0.031(4) 0.033(3) 0.002(4)
C20 0.102(4) 0.101(4) 0.082(4) 0.047(3) 0.022(3) 0.002(4)
C21 0.091(4) 0.078(4) 0.080(3) 0.032(3) 0.016(3) 0.011(3)
C22 0.077(3) 0.057(3) 0.058(3) 0.017(2) 0.009(2) 0.001(3)
C23 0.098(4) 0.067(3) 0.088(4) 0.027(3) 0.034(3) 0.014(3)
C24 0.075(3) 0.048(3) 0.066(3) 0.013(2) 0.011(2) 0.004(2)
C25 0.090(4) 0.048(3) 0.078(3) 0.011(2) 0.028(3) 0.007(3)
C26 0.063(3) 0.047(3) 0.068(3) 0.018(2) 0.014(2) 0.003(2)
C27 0.055(3) 0.055(3) 0.072(3) 0.018(2) 0.008(2) 0.003(2)
C28 0.058(3) 0.045(3) 0.064(3) 0.012(2) 0.009(2) -0.006(2)
C29 0.055(3) 0.046(3) 0.063(3) 0.018(2) 0.014(2) 0.000(2)
C30 0.059(3) 0.051(3) 0.087(3) 0.018(3) 0.000(3) -0.002(2)
C31 0.071(4) 0.045(3) 0.089(3) 0.007(3) -0.004(3) -0.007(2)
C32 0.061(3) 0.048(3) 0.062(3) 0.014(2) 0.020(2) -0.004(2)
C33 0.090(3) 0.145(4) 0.102(3) 0.070(3) 0.036(3) 0.034(3)
C34 0.100(4) 0.151(4) 0.105(3) 0.076(3) 0.035(3) 0.031(3)
C35 0.064(3) 0.073(3) 0.068(3) 0.031(3) 0.024(3) 0.010(2)
C36 0.069(3) 0.114(4) 0.066(3) 0.042(3) 0.022(3) 0.019(3)
C37 0.084(4) 0.099(4) 0.064(3) 0.039(3) 0.019(3) 0.023(3)
C38 0.061(3) 0.044(3) 0.078(3) -0.003(2) -0.003(3) -0.009(2)
C39 0.061(3) 0.045(3) 0.079(3) 0.004(2) -0.002(3) 0.000(2)
C40 0.051(2) 0.046(2) 0.038(2) 0.0095(19) 0.0108(18) -0.003(2)
C41 0.058(3) 0.044(3) 0.068(3) 0.001(2) -0.004(2) -0.009(2)
C42 0.067(3) 0.047(3) 0.069(3) 0.008(2) 0.013(3) 0.002(2)
O101 0.191(7) 0.198(7) 0.266(8) -0.005(6) 0.002(6) 0.056(6)
N101 0.166(7) 0.172(8) 0.179(8) 0.025(7) 0.035(6) 0.038(6)
C101 0.182(8) 0.209(8) 0.159(7) 0.053(7) 0.039(6) 0.042(7)
C102 0.212(11) 0.180(10) 0.406(19) 0.045(11) 0.143(12) 0.021(9)
C103 0.292(15) 0.322(16) 0.256(13) 0.168(13) 0.013(11) 0.099(12)

loop_
_atom_type_symbol
_atom_type_description
_atom_type_scat_dispersion_real
_atom_type_scat_dispersion_imag
_atom_type_scat_source
C C 0.0033 0.0016 'International Tables Vol C Tables 4.2.6.8 and 6.1.1.4'
H H 0.0000 0.0000 'International Tables Vol C Tables 4.2.6.8 and 6.1.1.4'
N N 0.0061 0.0033 'International Tables Vol C Tables 4.2.6.8 and 6.1.1.4'
O O 0.0106 0.0060 'International Tables Vol C Tables 4.2.6.8 and 6.1.1.4'
Zn Zn 0.2839 1.4301 'International Tables Vol C Tables 4.2.6.8 and 6.1.1.4'

loop_
_geom_angle_atom_site_label_1
_geom_angle_atom_site_label_2
_geom_angle_atom_site_label_3
_geom_angle
_geom_angle_site_symmetry_1
_geom_angle_site_symmetry_3
O2 Zn1 O4 114.51(13) . .
O2 Zn1 N1 113.47(13) . .
O4 Zn1 N1 108.89(13) . .
O2 Zn1 N2 117.13(13) . .
O4 Zn1 N2 97.24(13) . .
N1 Zn1 N2 103.98(13) . .
C14 O2 Zn1 112.0(3) . .
C12 O3 H3B 109.4 . .
C10 O3' H1 109.3 . .
C32 O4 Zn1 120.0(3) . .
C28 O6 H6A 109.5 . .
C33 N1 C37 115.0(4) . .
C33 N1 Zn1 122.1(3) . .
C37 N1 Zn1 122.9(3) . .
C42 N2 C38 115.0(4) . .
C42 N2 Zn1 120.5(3) . .
C38 N2 Zn1 124.0(3) . .
C6 C1 C2 117.1(5) . .
C6 C1 C15 122.5(5) . .
C2 C1 C15 120.4(5) . .
C3 C2 C1 120.3(6) . .
C3 C2 H2A 119.9 . .
C1 C2 H2A 119.9 . .
C4 C3 C2 120.8(6) . .
C4 C3 H3A 119.6 . .
C2 C3 H3A 119.6 . .
C3 C4 C5 119.0(6) . .
C3 C4 H4A 120.5 . .
C5 C4 H4A 120.5 . .
C6 C5 C4 120.6(6) . .
C6 C5 H5A 119.7 . .
C4 C5 H5A 119.7 . .
C5 C6 C1 122.2(5) . .
C5 C6 H6B 118.9 . .
C1 C6 H6B 118.9 . .
C13 C8 C9 119.0(4) . .
C13 C8 C15 122.0(5) . .
C9 C8 C15 119.0(5) . .
C10 C9 C8 120.2(4) . .
C10 C9 H9A 119.9 . .
C8 C9 H9A 119.9 . .
O3' C10 C9 120.7(8) . .
O3' C10 C11 117.8(8) . .
C9 C10 C11 121.3(4) . .
C9 C10 H10H 121(9) . .
C11 C10 H10H 116(9) . .
C12 C11 C10 118.3(4) . .
C12 C11 C14 121.6(4) . .
C10 C11 C14 120.1(4) . .
O3 C12 C11 121.4(4) . .
O3 C12 C13 117.7(5) . .
C11 C12 C13 120.7(5) . .
C11 C12 H12A 125(10) . .
C13 C12 H12A 106(10) . .
C8 C13 C12 120.5(4) . .
C8 C13 H13A 119.7 . .
C12 C13 H13A 119.7 . .
O1 C14 O2 121.9(4) . .
O1 C14 C11 120.9(4) . .
O2 C14 C11 117.2(4) . .
C16 C15 C1 120.8(4) . .
C16 C15 C8 121.6(5) . .
C1 C15 C8 117.6(4) . .
C15 C16 C16 128.1(6) . 2_866
C15 C16 H16A 116.0 . .
C16 C16 H16A 116.0 2_866 .
C19 C18 C23 120.8(5) . .
C19 C18 H18A 119.6 . .
C23 C18 H18A 119.6 . .
C20 C19 C18 119.4(5) . .
C20 C19 H19A 120.3 . .
C18 C19 H19A 120.3 . .
C19 C20 C21 120.8(5) . .
C19 C20 H20A 119.6 . .
C21 C20 H20A 119.6 . .
C20 C21 C22 120.6(5) . .
C20 C21 H21A 119.7 . .
C22 C21 H21A 119.7 . .
C23 C22 C21 117.0(5) . .
C23 C22 C24 122.3(4) . .
C21 C22 C24 120.6(4) . .
C18 C23 C22 121.4(5) . .
C18 C23 H23A 119.3 . .
C22 C23 H23A 119.3 . .
C25 C24 C22 120.8(4) . .
C25 C24 C26 121.0(4) . .
C22 C24 C26 118.1(4) . .
C24 C25 C25 126.5(5) . 2_745
C24 C25 H25A 116.7 . .
C25 C25 H25A 116.7 2_745 .
C27 C26 C31 118.6(4) . .
C27 C26 C24 121.0(4) . .
C31 C26 C24 120.4(4) . .
C26 C27 C28 121.1(4) . .
C26 C27 H27A 119.5 . .
C28 C27 H27A 119.5 . .
O6 C28 C29 121.3(4) . .
O6 C28 C27 118.2(4) . .
C29 C28 C27 120.4(4) . .
C28 C29 C30 117.7(4) . .
C28 C29 C32 121.2(4) . .
C30 C29 C32 121.1(4) . .
C31 C30 C29 121.2(4) . .
C31 C30 H30A 119.4 . .
C29 C30 H30A 119.4 . .
C30 C31 C26 120.9(4) . .
C30 C31 H31A 119.6 . .
C26 C31 H31A 119.6 . .
O5 C32 O4 122.7(4) . .
O5 C32 C29 119.7(4) . .
O4 C32 C29 117.6(4) . .
N1 C33 C34 123.9(5) . .
N1 C33 H33A 118.1 . .
C34 C33 H33A 118.1 . .
C35 C34 C33 120.7(5) . .
C35 C34 H34A 119.6 . .
C33 C34 H34A 119.6 . .
C36 C35 C34 114.8(4) . .
C36 C35 C35 123.5(5) . 2_656
C34 C35 C35 121.7(6) . 2_656
C35 C36 C37 120.8(5) . .
C35 C36 H36A 119.6 . .
C37 C36 H36A 119.6 . .
N1 C37 C36 124.6(4) . .
N1 C37 H37A 117.7 . .
C36 C37 H37A 117.7 . .
N2 C38 C39 124.5(4) . .
N2 C38 H38A 117.7 . .
C39 C38 H38A 117.7 . .
C38 C39 C40 120.2(4) . .
C38 C39 H39A 119.9 . .
C40 C39 H39A 119.9 . .
C41 C40 C39 116.1(4) . .
C41 C40 C40 121.9(4) . 2
C39 C40 C40 122.0(4) . 2
C40 C41 C42 120.6(4) . .
C40 C41 H41A 119.7 . .
C42 C41 H41A 119.7 . .
N2 C42 C41 123.5(4) . .
N2 C42 H42A 118.3 . .
C41 C42 H42A 118.3 . .
C101 N101 C103 123.4(11) . .
C101 N101 C102 117.2(11) . .
C103 N101 C102 119.3(10) . .
O101 C101 N101 121.1(12) . .
O101 C101 H10A 119.5 . .
N101 C101 H10A 119.5 . .
N101 C102 H10B 109.5 . .
N101 C102 H10C 109.5 . .
H10B C102 H10C 109.5 . .
N101 C102 H10D 109.5 . .
H10B C102 H10D 109.5 . .
H10C C102 H10D 109.5 . .
N101 C103 H10E 109.5 . .
N101 C103 H10F 109.5 . .
H10E C103 H10F 109.5 . .
N101 C103 H10G 109.5 . .
H10E C103 H10G 109.5 . .
H10F C103 H10G 109.5 . .

loop_
_geom_bond_atom_site_label_1
_geom_bond_atom_site_label_2
_geom_bond_distance
_geom_bond_site_symmetry_2
Zn1 O2 1.932(3) .
Zn1 O4 1.941(3) .
Zn1 N1 2.008(3) .
Zn1 N2 2.047(3) .
O1 C14 1.234(5) .
O2 C14 1.290(5) .
O3 C12 1.303(5) .
O3 H3B 0.8200 .
O3' C10 1.241(9) .
O3' H1 0.8199 .
O4 C32 1.270(5) .
O5 C32 1.233(5) .
O6 C28 1.353(5) .
O6 H6A 0.8200 .
N1 C33 1.292(5) .
N1 C37 1.327(5) .
N2 C42 1.336(5) .
N2 C38 1.337(5) .
C1 C6 1.375(6) .
C1 C2 1.413(6) .
C1 C15 1.452(6) .
C2 C3 1.385(8) .
C2 H2A 0.9300 .
C3 C4 1.372(8) .
C3 H3A 0.9300 .
C4 C5 1.377(8) .
C4 H4A 0.9300 .
C5 C6 1.364(7) .
C5 H5A 0.9300 .
C6 H6B 0.9300 .
C8 C13 1.373(6) .
C8 C9 1.389(6) .
C8 C15 1.494(6) .
C9 C10 1.382(6) .
C9 H9A 0.9300 .
C10 C11 1.382(6) .
C10 H10H 0.930(10) .
C11 C12 1.381(6) .
C11 C14 1.479(5) .
C12 C13 1.397(6) .
C12 H12A 0.929(10) .
C13 H13A 0.9300 .
C15 C16 1.346(6) .
C16 C16 1.443(9) 2_866
C16 H16A 0.9300 .
C18 C19 1.362(7) .
C18 C23 1.372(7) .
C18 H18A 0.9300 .
C19 C20 1.355(7) .
C19 H19A 0.9300 .
C20 C21 1.387(7) .
C20 H20A 0.9300 .
C21 C22 1.394(6) .
C21 H21A 0.9300 .
C22 C23 1.383(6) .
C22 C24 1.479(6) .
C23 H23A 0.9300 .
C24 C25 1.350(5) .
C24 C26 1.490(5) .
C25 C25 1.441(8) 2_745
C25 H25A 0.9300 .
C26 C27 1.374(5) .
C26 C31 1.384(6) .
C27 C28 1.396(5) .
C27 H27A 0.9300 .
C28 C29 1.391(5) .
C29 C30 1.395(5) .
C29 C32 1.484(5) .
C30 C31 1.377(5) .
C30 H30A 0.9300 .
C31 H31A 0.9300 .
C33 C34 1.393(7) .
C33 H33A 0.9300 .
C34 C35 1.370(6) .
C34 H34A 0.9300 .
C35 C36 1.358(6) .
C35 C35 1.475(8) 2_656
C36 C37 1.366(6) .
C36 H36A 0.9300 .
C37 H37A 0.9300 .
C38 C39 1.358(5) .
C38 H38A 0.9300 .
C39 C40 1.373(5) .
C39 H39A 0.9300 .
C40 C41 1.371(5) .
C40 C40 1.485(7) 2
C41 C42 1.373(5) .
C41 H41A 0.9300 .
C42 H42A 0.9300 .
O101 C101 1.264(11) .
N101 C101 1.325(11) .
N101 C103 1.439(10) .
N101 C102 1.452(10) .
C101 H10A 0.9300 .
C102 H10B 0.9600 .
C102 H10C 0.9600 .
C102 H10D 0.9600 .
C103 H10E 0.9600 .
C103 H10F 0.9600 .
C103 H10G 0.9600 .
